data_4103976
loop_
_publ_author_name
'Gilles Lemi\`ere'
'Vincent Gandon'
'Kevin Cariou'
'Alexandra Hours'
'Takahide Fukuyama'
'Anne-Lise Dhimane'
'Louis Fensterbank'
'Max Malacria'

_publ_section_title
;
 Generation and Trapping of Cyclopentenylidene Gold Species: Four Pathways
 to Polycyclic Compounds
;
_journal_name_full 'Journal of the American Chemical Society'
_journal_page_first 2993
_journal_page_last 3006
_journal_paper_doi 10.1021/ja808872u
_journal_volume 131
_journal_year 2009
_chemical_formula_moiety 'C22 H25 N O4'
_chemical_formula_sum 'C22 H25 N O4'
_chemical_formula_weight 367.43
_chemical_name_systematic
;
 ?
;
_space_group_IT_number 14
_symmetry_cell_setting monoclinic
_symmetry_space_group_name_Hall '-P 2ybc'
_symmetry_space_group_name_H-M 'P 1 21/c 1'
_atom_sites_solution_hydrogens geom
_atom_sites_solution_primary direct
_atom_sites_solution_secondary difmap
_audit_creation_method SHELXL-97
_cell_angle_alpha 90.00
_cell_angle_beta 97.031(9)
_cell_angle_gamma 90.00
_cell_formula_units_Z 4
_cell_length_a 15.511(2)
_cell_length_b 11.7916(16)
_cell_length_c 11.1730(9)
_cell_measurement_reflns_used 122
_cell_measurement_temperature 250(2)
_cell_measurement_theta_max 21.1
_cell_measurement_theta_min 3.9
_cell_volume 2028.2(4)
_computing_cell_refinement 'Dirax/lsq (Duisenberg & Schreurs, 1989-2000)'
_computing_data_collection 'Collect (Nonius BV, 1997-2000)'
_computing_data_reduction 'EvalCCD (Duisenberg & Schreurs 1990-2000)'
_computing_molecular_graphics 'DIAMOND (Brandenburg, 1999)'
_computing_publication_material 'SHELXL-97 (Sheldrick, 1997)'
_computing_structure_refinement 'SHELXL-97 (Sheldrick, 1997)'
_computing_structure_solution 'SHELXS-86 (Sheldrick, 1986)'
_diffrn_ambient_temperature 250(2)
_diffrn_detector_area_resol_mean 9
_diffrn_measured_fraction_theta_full 0.966
_diffrn_measured_fraction_theta_max 0.966
_diffrn_measurement_device_type KappaCCD
_diffrn_measurement_method 'CCD rotation images, thick slices'
_diffrn_radiation_monochromator 'horizonally mounted graphite crystal'
_diffrn_radiation_source 'fine-focus sealed tube'
_diffrn_radiation_type MoK\a
_diffrn_radiation_wavelength 0.71073
_diffrn_reflns_av_R_equivalents 0.0476
_diffrn_reflns_av_sigmaI/netI 0.0706
_diffrn_reflns_limit_h_max 21
_diffrn_reflns_limit_h_min -21
_diffrn_reflns_limit_k_max 16
_diffrn_reflns_limit_k_min -16
_diffrn_reflns_limit_l_max 15
_diffrn_reflns_limit_l_min -14
_diffrn_reflns_number 21213
_diffrn_reflns_theta_full 30.00
_diffrn_reflns_theta_max 30.00
_diffrn_reflns_theta_min 2.18
_diffrn_standards_decay_% 0
_diffrn_standards_number 0
_exptl_absorpt_coefficient_mu 0.082
_exptl_absorpt_correction_T_max 0.981
_exptl_absorpt_correction_T_min 0.785
_exptl_absorpt_correction_type multi-scan
_exptl_absorpt_process_details
; 
R.H. Blessing, Acta Cryst. (1995), A51, 33-38
;
_exptl_crystal_colour 'pale yellow'
_exptl_crystal_density_diffrn 1.203
_exptl_crystal_density_method 'not measured'
_exptl_crystal_description block
_exptl_crystal_F_000 784
_exptl_crystal_size_max 0.48
_exptl_crystal_size_mid 0.33
_exptl_crystal_size_min 0.24
_refine_diff_density_max 0.242
_refine_diff_density_min -0.222
_refine_diff_density_rms 0.064
_refine_ls_extinction_method none
_refine_ls_goodness_of_fit_ref 1.016
_refine_ls_hydrogen_treatment constr
_refine_ls_matrix_type full
_refine_ls_number_parameters 246
_refine_ls_number_reflns 5716
_refine_ls_number_restraints 0
_refine_ls_restrained_S_all 1.016
_refine_ls_R_factor_all 0.1408
_refine_ls_R_factor_gt 0.0570
_refine_ls_shift/su_max 0.000
_refine_ls_shift/su_mean 0.000
_refine_ls_structure_factor_coef Fsqd
_refine_ls_weighting_details 'calc w=1/[\s^2^(Fo^2^)+(0.0916P)^2^+0.1346P] where P=(Fo^2^+2Fc^2^)/3'
_refine_ls_weighting_scheme calc
_refine_ls_wR_factor_gt 0.1444
_refine_ls_wR_factor_ref 0.1837
_reflns_number_gt 2809
_reflns_number_total 5716
_reflns_threshold_expression >2sigma(I)
_cod_data_source_file ja808872u_si_001.cif
_cod_data_source_block gl2
_cod_original_cell_volume 2028.1(4)
_cod_original_sg_symbol_H-M 'P 21/c'
_cod_database_code 4103976

loop_
_symmetry_equiv_pos_as_xyz
'x, y, z'
'-x, y+1/2, -z+1/2'
'-x, -y, -z'
'x, -y-1/2, z-1/2'

loop_
_atom_site_label
_atom_site_type_symbol
_atom_site_fract_x
_atom_site_fract_y
_atom_site_fract_z
_atom_site_U_iso_or_equiv
_atom_site_adp_type
_atom_site_occupancy
_atom_site_symmetry_multiplicity
_atom_site_calc_flag
_atom_site_refinement_flags
N1 N 0.96787(11) 0.30727(15) 1.20629(19) 0.0576(5) Uani 1 1 d .
O1 O 0.77353(8) 0.74610(11) 0.97273(10) 0.0471(4) Uani 1 1 d .
O2 O 0.82308(10) 0.67902(12) 0.80414(11) 0.0583(4) Uani 1 1 d .
O3 O 0.97814(12) 0.32001(15) 1.31725(16) 0.0804(5) Uani 1 1 d .
O4 O 0.98700(13) 0.22064(15) 1.15547(17) 0.0924(6) Uani 1 1 d .
C1 C 0.73237(12) 0.84041(15) 0.91167(14) 0.0393(4) Uani 1 1 d .
C2 C 0.76014(11) 0.95573(16) 0.94902(14) 0.0379(4) Uani 1 1 d .
C3 C 0.84249(12) 0.9998(2) 1.01918(17) 0.0549(5) Uani 1 1 d .
H3A H 0.8661 1.0704 0.9929 0.066 Uiso 1 1 calc R
H3B H 0.8855 0.9448 1.0519 0.066 Uiso 1 1 calc R
C4 C 0.75779(12) 1.00490(16) 1.07373(15) 0.0434(5) Uani 1 1 d .
H4 H 0.7506 0.9515 1.1390 0.052 Uiso 1 1 calc R
C5 C 0.70048(12) 1.11066(16) 1.06471(16) 0.0456(5) Uani 1 1 d .
C6 C 0.73938(18) 1.2082(2) 1.1443(2) 0.0737(7) Uani 1 1 d .
H6A H 0.7449 1.1854 1.2274 0.111 Uiso 1 1 calc R
H6B H 0.7020 1.2732 1.1329 0.111 Uiso 1 1 calc R
H6C H 0.7956 1.2271 1.1226 0.111 Uiso 1 1 calc R
C7 C 0.61104(14) 1.0782(2) 1.1007(2) 0.0659(6) Uani 1 1 d .
H7A H 0.6175 1.0548 1.1837 0.099 Uiso 1 1 calc R
H7B H 0.5870 1.0170 1.0507 0.099 Uiso 1 1 calc R
H7C H 0.5729 1.1425 1.0903 0.099 Uiso 1 1 calc R
C8 C 0.69204(14) 1.14252(16) 0.92818(18) 0.0510(5) Uani 1 1 d .
H8A H 0.6343 1.1716 0.9020 0.061 Uiso 1 1 calc R
H8B H 0.7340 1.2007 0.9147 0.061 Uiso 1 1 calc R
C9 C 0.70885(12) 1.03472(16) 0.85684(15) 0.0422(5) Uani 1 1 d .
H9 H 0.7451 1.0542 0.7939 0.051 Uiso 1 1 calc R
C10 C 0.63138(12) 0.95906(16) 0.80076(15) 0.0440(5) Uani 1 1 d .
H10 H 0.5799 0.9771 0.8400 0.053 Uiso 1 1 calc R
C11 C 0.60820(15) 0.9708(2) 0.66234(17) 0.0629(6) Uani 1 1 d .
H11A H 0.5812 1.0440 0.6440 0.075 Uiso 1 1 calc R
H11B H 0.6610 0.9674 0.6240 0.075 Uiso 1 1 calc R
C12 C 0.54603(16) 0.8765(2) 0.61154(19) 0.0712(7) Uani 1 1 d .
H12A H 0.4914 0.8841 0.6448 0.085 Uiso 1 1 calc R
H12B H 0.5343 0.8847 0.5247 0.085 Uiso 1 1 calc R
C13 C 0.58387(15) 0.7584(2) 0.64154(19) 0.0667(7) Uani 1 1 d .
H13A H 0.6362 0.7486 0.6032 0.080 Uiso 1 1 calc R
H13B H 0.5423 0.7013 0.6094 0.080 Uiso 1 1 calc R
C14 C 0.60568(14) 0.74082(18) 0.77908(18) 0.0539(5) Uani 1 1 d .
H14A H 0.5524 0.7358 0.8160 0.065 Uiso 1 1 calc R
H14B H 0.6374 0.6704 0.7946 0.065 Uiso 1 1 calc R
C15 C 0.65982(12) 0.83855(15) 0.83334(15) 0.0397(4) Uani 1 1 d .
C16 C 0.81740(11) 0.67149(15) 0.91048(15) 0.0366(4) Uani 1 1 d .
C17 C 0.85604(10) 0.57794(14) 0.99077(14) 0.0330(4) Uani 1 1 d .
C18 C 0.86946(11) 0.58960(15) 1.11654(14) 0.0373(4) Uani 1 1 d .
H18 H 0.8530 0.6561 1.1524 0.045 Uiso 1 1 calc R
C19 C 0.90745(11) 0.50158(16) 1.18781(16) 0.0405(4) Uani 1 1 d .
H19 H 0.9175 0.5087 1.2713 0.049 Uiso 1 1 calc R
C20 C 0.92985(11) 0.40285(15) 1.13081(16) 0.0397(4) Uani 1 1 d .
C21 C 0.91735(12) 0.38929(16) 1.00581(17) 0.0445(5) Uani 1 1 d .
H21 H 0.9331 0.3223 0.9702 0.053 Uiso 1 1 calc R
C22 C 0.88097(11) 0.47796(15) 0.93631(15) 0.0397(4) Uani 1 1 d .
H22 H 0.8729 0.4713 0.8528 0.048 Uiso 1 1 calc R

loop_
_atom_site_aniso_label
_atom_site_aniso_U_11
_atom_site_aniso_U_22
_atom_site_aniso_U_33
_atom_site_aniso_U_23
_atom_site_aniso_U_13
_atom_site_aniso_U_12
N1 0.0508(10) 0.0406(11) 0.0775(14) 0.0113(10) -0.0080(9) 0.0015(8)
O1 0.0657(8) 0.0430(8) 0.0329(6) 0.0040(6) 0.0070(6) 0.0224(7)
O2 0.0855(11) 0.0577(10) 0.0337(7) 0.0051(6) 0.0153(6) 0.0187(8)
O3 0.0962(13) 0.0739(12) 0.0699(12) 0.0312(9) 0.0047(9) 0.0160(10)
O4 0.1095(15) 0.0423(10) 0.1136(15) -0.0042(9) -0.0342(11) 0.0242(10)
C1 0.0500(11) 0.0378(11) 0.0309(9) 0.0026(7) 0.0075(7) 0.0116(8)
C2 0.0379(9) 0.0400(11) 0.0355(9) 0.0031(8) 0.0032(7) 0.0049(8)
C3 0.0433(10) 0.0579(14) 0.0611(13) -0.0043(10) -0.0038(9) 0.0039(10)
C4 0.0499(11) 0.0420(11) 0.0372(9) -0.0014(8) 0.0010(8) 0.0003(9)
C5 0.0516(11) 0.0389(11) 0.0469(11) -0.0057(8) 0.0079(8) 0.0009(9)
C6 0.0923(18) 0.0539(15) 0.0721(15) -0.0171(12) -0.0013(13) -0.0010(13)
C7 0.0641(14) 0.0725(17) 0.0640(14) -0.0017(12) 0.0195(11) 0.0075(12)
C8 0.0609(13) 0.0359(11) 0.0562(12) 0.0046(9) 0.0069(9) 0.0047(9)
C9 0.0481(10) 0.0415(11) 0.0372(9) 0.0078(8) 0.0055(8) 0.0057(8)
C10 0.0436(10) 0.0481(12) 0.0395(10) 0.0010(8) 0.0023(7) 0.0095(9)
C11 0.0698(14) 0.0743(17) 0.0408(11) 0.0065(10) -0.0089(10) 0.0183(12)
C12 0.0703(15) 0.0905(19) 0.0475(12) -0.0108(12) -0.0142(10) 0.0164(14)
C13 0.0630(14) 0.0783(17) 0.0550(13) -0.0246(12) -0.0081(10) 0.0074(12)
C14 0.0541(12) 0.0496(13) 0.0569(12) -0.0092(10) 0.0024(9) 0.0009(10)
C15 0.0454(10) 0.0394(11) 0.0346(9) -0.0002(8) 0.0056(7) 0.0043(8)
C16 0.0428(10) 0.0337(10) 0.0336(9) -0.0035(7) 0.0054(7) 0.0002(8)
C17 0.0332(8) 0.0327(10) 0.0334(9) -0.0013(7) 0.0049(6) -0.0001(7)
C18 0.0441(10) 0.0338(10) 0.0349(9) -0.0031(7) 0.0079(7) 0.0036(8)
C19 0.0430(10) 0.0431(11) 0.0349(9) 0.0030(8) 0.0033(7) -0.0009(9)
C20 0.0353(9) 0.0317(10) 0.0514(11) 0.0072(8) 0.0023(7) -0.0013(8)
C21 0.0450(10) 0.0294(10) 0.0584(12) -0.0093(8) 0.0033(8) 0.0001(8)
C22 0.0426(10) 0.0373(11) 0.0387(9) -0.0073(8) 0.0031(7) 0.0007(8)

loop_
_atom_type_symbol
_atom_type_description
_atom_type_scat_dispersion_real
_atom_type_scat_dispersion_imag
_atom_type_scat_source
C C 0.0033 0.0016 'International Tables Vol C Tables 4.2.6.8 and 6.1.1.4'
H H 0.0000 0.0000 'International Tables Vol C Tables 4.2.6.8 and 6.1.1.4'
N N 0.0061 0.0033 'International Tables Vol C Tables 4.2.6.8 and 6.1.1.4'
O O 0.0106 0.0060 'International Tables Vol C Tables 4.2.6.8 and 6.1.1.4'

loop_
_geom_angle_atom_site_label_1
_geom_angle_atom_site_label_2
_geom_angle_atom_site_label_3
_geom_angle
O4 N1 O3 123.85(18)
O4 N1 C20 118.17(19)
O3 N1 C20 117.98(18)
C16 O1 C1 119.20(13)
C15 C1 O1 126.57(17)
C15 C1 C2 113.21(15)
O1 C1 C2 119.36(15)
C1 C2 C3 131.78(16)
C1 C2 C4 125.16(16)
C3 C2 C4 60.23(12)
C1 C2 C9 105.10(13)
C3 C2 C9 118.43(16)
C4 C2 C9 108.42(15)
C2 C3 C4 60.11(12)
C2 C3 H3A 117.8
C4 C3 H3A 117.8
C2 C3 H3B 117.8
C4 C3 H3B 117.8
H3A C3 H3B 114.9
C2 C4 C3 59.66(11)
C2 C4 C5 109.35(14)
C3 C4 C5 122.14(17)
C2 C4 H4 117.1
C3 C4 H4 117.1
C5 C4 H4 117.1
C4 C5 C6 112.95(17)
C4 C5 C7 108.39(17)
C6 C5 C7 109.78(17)
C4 C5 C8 103.85(14)
C6 C5 C8 111.52(17)
C7 C5 C8 110.18(16)
C5 C6 H6A 109.5
C5 C6 H6B 109.5
H6A C6 H6B 109.5
C5 C6 H6C 109.5
H6A C6 H6C 109.5
H6B C6 H6C 109.5
C5 C7 H7A 109.5
C5 C7 H7B 109.5
H7A C7 H7B 109.5
C5 C7 H7C 109.5
H7A C7 H7C 109.5
H7B C7 H7C 109.5
C9 C8 C5 107.94(15)
C9 C8 H8A 110.1
C5 C8 H8A 110.1
C9 C8 H8B 110.1
C5 C8 H8B 110.1
H8A C8 H8B 108.4
C2 C9 C8 105.07(14)
C2 C9 C10 103.42(15)
C8 C9 C10 120.51(16)
C2 C9 H9 109.1
C8 C9 H9 109.1
C10 C9 H9 109.1
C15 C10 C11 110.35(16)
C15 C10 C9 104.55(14)
C11 C10 C9 114.93(16)
C15 C10 H10 108.9
C11 C10 H10 108.9
C9 C10 H10 108.9
C12 C11 C10 111.26(19)
C12 C11 H11A 109.4
C10 C11 H11A 109.4
C12 C11 H11B 109.4
C10 C11 H11B 109.4
H11A C11 H11B 108.0
C13 C12 C11 111.80(17)
C13 C12 H12A 109.3
C11 C12 H12A 109.3
C13 C12 H12B 109.3
C11 C12 H12B 109.3
H12A C12 H12B 107.9
C12 C13 C14 111.74(17)
C12 C13 H13A 109.3
C14 C13 H13A 109.3
C12 C13 H13B 109.3
C14 C13 H13B 109.3
H13A C13 H13B 107.9
C15 C14 C13 109.90(17)
C15 C14 H14A 109.7
C13 C14 H14A 109.7
C15 C14 H14B 109.7
C13 C14 H14B 109.7
H14A C14 H14B 108.2
C1 C15 C14 131.09(17)
C1 C15 C10 109.73(16)
C14 C15 C10 119.17(16)
O2 C16 O1 124.05(16)
O2 C16 C17 124.87(16)
O1 C16 C17 111.07(14)
C18 C17 C22 120.15(15)
C18 C17 C16 121.79(15)
C22 C17 C16 118.04(14)
C19 C18 C17 120.00(16)
C19 C18 H18 120.0
C17 C18 H18 120.0
C20 C19 C18 118.24(16)
C20 C19 H19 120.9
C18 C19 H19 120.9
C19 C20 C21 122.83(16)
C19 C20 N1 118.62(17)
C21 C20 N1 118.55(17)
C22 C21 C20 118.23(17)
C22 C21 H21 120.9
C20 C21 H21 120.9
C21 C22 C17 120.52(16)
C21 C22 H22 119.7
C17 C22 H22 119.7

loop_
_geom_bond_atom_site_label_1
_geom_bond_atom_site_label_2
_geom_bond_distance
N1 O4 1.223(2)
N1 O3 1.240(2)
N1 C20 1.486(2)
O1 C16 1.355(2)
O1 C1 1.415(2)
O2 C16 1.205(2)
C1 C15 1.339(2)
C1 C2 1.471(3)
C2 C3 1.507(2)
C2 C4 1.514(2)
C2 C9 1.536(2)
C3 C4 1.516(3)
C3 H3A 0.9700
C3 H3B 0.9700
C4 C5 1.528(3)
C4 H4 0.9800
C5 C6 1.532(3)
C5 C7 1.539(3)
C5 C8 1.561(3)
C6 H6A 0.9600
C6 H6B 0.9600
C6 H6C 0.9600
C7 H7A 0.9600
C7 H7B 0.9600
C7 H7C 0.9600
C8 C9 1.539(3)
C8 H8A 0.9700
C8 H8B 0.9700
C9 C10 1.565(3)
C9 H9 0.9800
C10 C15 1.519(3)
C10 C11 1.551(2)
C10 H10 0.9800
C11 C12 1.535(3)
C11 H11A 0.9700
C11 H11B 0.9700
C12 C13 1.532(3)
C12 H12A 0.9700
C12 H12B 0.9700
C13 C14 1.546(3)
C13 H13A 0.9700
C13 H13B 0.9700
C14 C15 1.509(3)
C14 H14A 0.9700
C14 H14B 0.9700
C16 C17 1.500(2)
C17 C18 1.402(2)
C17 C22 1.403(2)
C18 C19 1.394(2)
C18 H18 0.9300
C19 C20 1.391(3)
C19 H19 0.9300
C20 C21 1.396(3)
C21 C22 1.381(3)
C21 H21 0.9300
C22 H22 0.9300
